data_7024617
loop_
_publ_author_name
'Shieh, Minghuey'
'Chu, Yen-Yi'
'Miu, Chia-Yeh'
'Wu, Pei-Fan'
'Zeng, Tsau-Ming'

_publ_section_title
;
 Bimetallic Ru-Cu tellurido complexes: controlled synthesis and
 electrochemical studies of copper halide-TeRu(5) and Te(2)Ru(4) clusters.
;
_journal_issue 6
_journal_name_full 'Dalton transactions (Cambridge, England : 2003)'
_journal_page_first 1492
_journal_page_last 1503
_journal_paper_doi 10.1039/b919176c
_journal_volume 39
_journal_year 2010
_chemical_formula_moiety 'C62 H40 Cl Cu O14 P2 Ru5 Te'
_chemical_formula_sum 'C62 H40 Cl Cu O14 P2 Ru5 Te'
_chemical_formula_weight 1802.82
_chemical_name_systematic
;
?
;
_space_group_IT_number 14
_symmetry_cell_setting monoclinic
_symmetry_space_group_name_Hall '-P 2yn'
_symmetry_space_group_name_H-M 'P 1 21/n 1'
_atom_sites_solution_hydrogens geom
_atom_sites_solution_primary direct
_atom_sites_solution_secondary difmap
_audit_creation_method SHELXL-97
_cell_angle_alpha 90.00
_cell_angle_beta 109.38
_cell_angle_gamma 90.00
_cell_formula_units_Z 4
_cell_length_a 10.14650(10)
_cell_length_b 44.5001(3)
_cell_length_c 14.90140(10)
_cell_measurement_reflns_used 51357
_cell_measurement_temperature 298(2)
_cell_measurement_theta_max 25.028
_cell_measurement_theta_min 2.037
_cell_volume 6347.05(9)
_computing_cell_refinement 'HKL Scalepack (Otwinowski & Minor 1997)'
_computing_data_collection 'Collect (Nonius BV, 1997-2000)'
_computing_data_reduction 'HKL Denzo and Scalepack'
_computing_molecular_graphics 'Ortep-3 for Windows (Farrugia, 1997)'
_computing_publication_material 'WinGX publication routines (Farrugia, 1999)'
_computing_structure_refinement 'SHELXL-97 (Sheldrick, 1997)'
_computing_structure_solution 'SHELXS-86 (Sheldrick, 1986)'
_diffrn_ambient_temperature 298(2)
_diffrn_detector_area_resol_mean 9
_diffrn_measured_fraction_theta_full 0.947
_diffrn_measured_fraction_theta_max 0.947
_diffrn_measurement_device_type KappaCCD
_diffrn_measurement_method 'CCD rotation images, thick slices'
_diffrn_radiation_monochromator graphite
_diffrn_radiation_source 'fine-focus sealed tube'
_diffrn_radiation_type MoK\a
_diffrn_radiation_wavelength 0.71073
_diffrn_reflns_av_R_equivalents 0.0397
_diffrn_reflns_av_sigmaI/netI 0.0307
_diffrn_reflns_limit_h_max 11
_diffrn_reflns_limit_h_min -12
_diffrn_reflns_limit_k_max 52
_diffrn_reflns_limit_k_min -49
_diffrn_reflns_limit_l_max 17
_diffrn_reflns_limit_l_min -17
_diffrn_reflns_number 43529
_diffrn_reflns_theta_full 25.03
_diffrn_reflns_theta_max 25.03
_diffrn_reflns_theta_min 2.14
_exptl_absorpt_coefficient_mu 2.094
_exptl_absorpt_correction_T_max 0.6867
_exptl_absorpt_correction_T_min 0.5479
_exptl_absorpt_correction_type multi-scan
_exptl_absorpt_process_details
;
?
;
_exptl_crystal_colour black
_exptl_crystal_density_diffrn 1.887
_exptl_crystal_density_method 'not measured'
_exptl_crystal_description prism
_exptl_crystal_F_000 3488
_exptl_crystal_size_max 0.4
_exptl_crystal_size_mid 0.22
_exptl_crystal_size_min 0.1
_refine_diff_density_max 0.821
_refine_diff_density_min -1.518
_refine_diff_density_rms 0.316
_refine_ls_extinction_method none
_refine_ls_goodness_of_fit_ref 1.153
_refine_ls_hydrogen_treatment fixed
_refine_ls_matrix_type full
_refine_ls_number_parameters 775
_refine_ls_number_reflns 10609
_refine_ls_number_restraints 0
_refine_ls_restrained_S_all 1.153
_refine_ls_R_factor_all 0.0447
_refine_ls_R_factor_gt 0.0328
_refine_ls_shift/su_max 0.001
_refine_ls_shift/su_mean 0.000
_refine_ls_structure_factor_coef Fsqd
_refine_ls_weighting_details 'calc w=1/[\s^2^(Fo^2^)+(0.0521P)^2^+2.6992P] where P=(Fo^2^+2Fc^2^)/3'
_refine_ls_weighting_scheme calc
_refine_ls_wR_factor_gt 0.0888
_refine_ls_wR_factor_ref 0.0985
_reflns_number_gt 8985
_reflns_number_total 10609
_reflns_threshold_expression >2sigma(I)
_cod_data_source_file b919176c.txt
_cod_data_source_block compound_2a
_cod_original_cell_volume 6347.09(9)
_cod_original_sg_symbol_H-M 'P 21/n'
_cod_database_code 7024617

loop_
_symmetry_equiv_pos_as_xyz
'x, y, z'
'-x+1/2, y+1/2, -z+1/2'
'-x, -y, -z'
'x-1/2, -y-1/2, z-1/2'

loop_
_atom_site_label
_atom_site_type_symbol
_atom_site_fract_x
_atom_site_fract_y
_atom_site_fract_z
_atom_site_U_iso_or_equiv
_atom_site_adp_type
_atom_site_occupancy
_atom_site_symmetry_multiplicity
_atom_site_calc_flag
_atom_site_refinement_flags
Te1 Te 0.13588(3) 0.087663(7) 0.334055(19) 0.04467(9) Uani 1 1 d .
Ru1 Ru 0.37023(4) 0.109260(9) 0.46077(2) 0.04407(11) Uani 1 1 d .
Ru2 Ru 0.19442(4) 0.146023(9) 0.31421(2) 0.04650(11) Uani 1 1 d .
Ru3 Ru -0.04426(4) 0.130088(8) 0.36062(2) 0.04396(11) Uani 1 1 d .
Ru4 Ru 0.11212(4) 0.090989(8) 0.50760(2) 0.04115(10) Uani 1 1 d .
Ru5 Ru 0.19347(4) 0.152748(8) 0.50826(2) 0.04310(10) Uani 1 1 d .
Cu1 Cu 0.34903(6) 0.108791(14) 0.63184(4) 0.05240(16) Uani 1 1 d .
Cl1 Cl 0.48607(14) 0.09837(3) 0.77619(8) 0.0650(3) Uani 1 1 d .
P1 P -0.17835(11) -0.00561(3) 0.14022(7) 0.0406(3) Uani 1 1 d .
P2 P -0.18138(14) -0.20612(3) 0.07187(9) 0.0567(3) Uani 1 1 d .
O1 O 0.4797(5) 0.04584(10) 0.5022(3) 0.0917(13) Uani 1 1 d .
O2 O 0.6254(4) 0.13912(11) 0.6010(3) 0.0936(14) Uani 1 1 d .
O3 O 0.5172(4) 0.11907(13) 0.3167(3) 0.1161(19) Uani 1 1 d .
O4 O 0.3782(6) 0.20037(11) 0.3339(4) 0.1152(17) Uani 1 1 d .
O5 O 0.1970(5) 0.13664(9) 0.1147(3) 0.0841(12) Uani 1 1 d .
O6 O -0.0693(4) 0.17952(9) 0.2094(3) 0.0744(10) Uani 1 1 d .
O7 O -0.2856(4) 0.10132(9) 0.2070(3) 0.0726(10) Uani 1 1 d .
O8 O -0.2348(5) 0.17670(10) 0.3980(3) 0.1005(15) Uani 1 1 d .
O9 O -0.1949(4) 0.09424(9) 0.4795(3) 0.0708(10) Uani 1 1 d .
O10 O 0.1050(5) 0.02316(9) 0.5082(3) 0.0848(12) Uani 1 1 d .
O11 O 0.1148(4) 0.09093(10) 0.7109(2) 0.0782(11) Uani 1 1 d .
O12 O -0.0087(5) 0.15874(10) 0.6186(3) 0.0933(14) Uani 1 1 d .
O13 O 0.4211(4) 0.17902(10) 0.6786(3) 0.0924(13) Uani 1 1 d .
O14 O 0.1185(6) 0.21551(10) 0.4311(3) 0.1079(17) Uani 1 1 d .
C1 C 0.4399(5) 0.06977(13) 0.4879(3) 0.0595(13) Uani 1 1 d .
C2 C 0.5239(6) 0.12856(12) 0.5522(4) 0.0622(13) Uani 1 1 d .
C3 C 0.4496(6) 0.11720(16) 0.3646(4) 0.0808(18) Uani 1 1 d .
C4 C 0.3068(6) 0.18041(14) 0.3279(4) 0.0720(15) Uani 1 1 d .
C5 C 0.1973(5) 0.13992(11) 0.1905(3) 0.0550(12) Uani 1 1 d .
C6 C -0.0005(5) 0.16241(11) 0.2642(3) 0.0527(11) Uani 1 1 d .
C7 C -0.1948(5) 0.11213(11) 0.2641(3) 0.0498(11) Uani 1 1 d .
C8 C -0.1597(6) 0.15909(12) 0.3860(4) 0.0626(13) Uani 1 1 d .
C9 C -0.0915(5) 0.09966(11) 0.4651(3) 0.0532(12) Uani 1 1 d .
C10 C 0.1066(5) 0.04877(12) 0.5076(3) 0.0533(12) Uani 1 1 d .
C11 C 0.1245(5) 0.09206(11) 0.6361(3) 0.0554(12) Uani 1 1 d .
C12 C 0.0658(6) 0.15527(12) 0.5756(4) 0.0653(14) Uani 1 1 d .
C13 C 0.3431(6) 0.16733(12) 0.6129(4) 0.0614(13) Uani 1 1 d .
C14 C 0.1482(6) 0.19117(13) 0.4554(4) 0.0691(15) Uani 1 1 d .
C15 C -0.0134(4) -0.02176(10) 0.2080(3) 0.0408(10) Uani 1 1 d .
C16 C 0.0643(5) -0.03705(12) 0.1619(3) 0.0594(13) Uani 1 1 d .
H16 H 0.0315 -0.0380 0.0936 0.071 Uiso 1 1 d R
C17 C 0.1854(5) -0.05149(13) 0.2133(4) 0.0682(14) Uani 1 1 d .
H17 H 0.2404 -0.0614 0.1806 0.082 Uiso 1 1 d R
C18 C 0.2304(5) -0.05059(13) 0.3104(4) 0.0709(15) Uani 1 1 d .
H18 H 0.3128 -0.0615 0.3456 0.085 Uiso 1 1 d R
C19 C 0.1568(6) -0.03472(15) 0.3570(4) 0.0761(17) Uani 1 1 d .
H19 H 0.1896 -0.0341 0.4252 0.091 Uiso 1 1 d R
C20 C 0.0347(5) -0.02021(12) 0.3063(3) 0.0594(13) Uani 1 1 d .
H20 H -0.0163 -0.0086 0.3382 0.071 Uiso 1 1 d R
C21 C -0.2608(4) -0.03137(10) 0.0451(3) 0.0436(10) Uani 1 1 d .
C22 C -0.3100(5) -0.02198(12) -0.0483(3) 0.0562(12) Uani 1 1 d .
H22 H -0.3033 -0.0012 -0.0630 0.067 Uiso 1 1 d R
C23 C -0.3727(5) -0.04259(15) -0.1204(4) 0.0716(15) Uani 1 1 d .
H23 H -0.4043 -0.0359 -0.1853 0.086 Uiso 1 1 d R
C24 C -0.3871(5) -0.07181(15) -0.0994(4) 0.0732(16) Uani 1 1 d .
H24 H -0.4287 -0.0858 -0.1502 0.088 Uiso 1 1 d R
C25 C -0.3381(6) -0.08140(13) -0.0060(4) 0.0719(15) Uani 1 1 d .
H25 H -0.3509 -0.1020 0.0080 0.086 Uiso 1 1 d R
C26 C -0.2741(5) -0.06142(11) 0.0664(3) 0.0571(12) Uani 1 1 d .
H26 H -0.2399 -0.0679 0.1315 0.069 Uiso 1 1 d R
C27 C -0.2801(4) -0.00004(10) 0.2173(3) 0.0430(10) Uani 1 1 d .
C28 C -0.3671(5) -0.02262(11) 0.2302(3) 0.0564(12) Uani 1 1 d .
H28 H -0.3792 -0.0403 0.1916 0.068 Uiso 1 1 d R
C29 C -0.4330(6) -0.01882(13) 0.2966(4) 0.0716(15) Uani 1 1 d .
H29 H -0.4937 -0.0340 0.3067 0.086 Uiso 1 1 d R
C30 C -0.4126(6) 0.00678(13) 0.3500(4) 0.0663(14) Uani 1 1 d .
H30 H -0.4586 0.0099 0.3961 0.080 Uiso 1 1 d R
C31 C -0.3275(6) 0.02907(12) 0.3385(3) 0.0617(13) Uani 1 1 d .
H31 H -0.3132 0.0469 0.3771 0.074 Uiso 1 1 d R
C32 C -0.2602(5) 0.02570(11) 0.2721(3) 0.0535(12) Uani 1 1 d .
H32 H -0.2006 0.0413 0.2632 0.064 Uiso 1 1 d R
C33 C -0.1560(5) 0.03030(10) 0.0934(3) 0.0453(10) Uani 1 1 d .
C34 C -0.2745(5) 0.04741(11) 0.0459(3) 0.0585(13) Uani 1 1 d .
H34 H -0.3655 0.0394 0.0381 0.070 Uiso 1 1 d R
C35 C -0.2593(7) 0.07534(13) 0.0113(4) 0.0735(16) Uani 1 1 d .
H35 H -0.3388 0.0875 -0.0213 0.088 Uiso 1 1 d R
C36 C -0.1277(8) 0.08663(12) 0.0249(4) 0.0752(17) Uani 1 1 d .
H36 H -0.1169 0.1059 -0.0004 0.090 Uiso 1 1 d R
C37 C -0.0107(7) 0.07018(12) 0.0717(4) 0.0661(14) Uani 1 1 d .
H37 H 0.0807 0.0784 0.0819 0.079 Uiso 1 1 d R
C38 C -0.0244(5) 0.04202(11) 0.1060(3) 0.0528(12) Uani 1 1 d .
H38 H 0.0570 0.0302 0.1373 0.063 Uiso 1 1 d R
C39 C -0.0363(6) -0.18054(14) 0.1046(4) 0.0676(15) Uani 1 1 d .
C40 C -0.0464(7) -0.15248(16) 0.1365(4) 0.089(2) Uani 1 1 d .
H40 H -0.1368 -0.1453 0.1339 0.107 Uiso 1 1 d R
C41 C 0.0708(11) -0.1344(2) 0.1709(5) 0.120(3) Uani 1 1 d .
H41 H 0.0633 -0.1141 0.1902 0.144 Uiso 1 1 d R
C42 C 0.1968(10) -0.1453(3) 0.1735(5) 0.125(4) Uani 1 1 d .
H42 H 0.2816 -0.1342 0.2009 0.150 Uiso 1 1 d R
C43 C 0.2100(9) -0.1732(3) 0.1424(7) 0.139(4) Uani 1 1 d .
H43 H 0.3026 -0.1792 0.1464 0.167 Uiso 1 1 d R
C44 C 0.0933(7) -0.19161(18) 0.1062(5) 0.111(3) Uani 1 1 d .
H44 H 0.0975 -0.2117 0.0839 0.133 Uiso 1 1 d R
C45 C -0.1602(5) -0.23297(12) -0.0115(4) 0.0627(13) Uani 1 1 d .
C46 C -0.1369(7) -0.22273(15) -0.0937(5) 0.0878(19) Uani 1 1 d .
H46 H -0.1265 -0.2016 -0.1018 0.105 Uiso 1 1 d R
C47 C -0.1291(8) -0.2432(2) -0.1601(5) 0.115(3) Uani 1 1 d .
H47 H -0.1100 -0.2368 -0.2161 0.138 Uiso 1 1 d R
C48 C -0.1453(8) -0.2735(2) -0.1477(6) 0.114(3) Uani 1 1 d .
H48 H -0.1459 -0.2875 -0.1966 0.137 Uiso 1 1 d R
C49 C -0.1668(8) -0.28330(17) -0.0661(6) 0.110(2) Uani 1 1 d .
H49 H -0.1732 -0.3047 -0.0591 0.132 Uiso 1 1 d R
C50 C -0.1748(7) -0.26338(13) 0.0007(5) 0.0799(17) Uani 1 1 d .
H50 H -0.1912 -0.2701 0.0573 0.096 Uiso 1 1 d R
C51 C -0.1881(5) -0.22419(12) 0.1776(4) 0.0601(13) Uani 1 1 d .
C52 C -0.0781(6) -0.22261(13) 0.2616(4) 0.0740(16) Uani 1 1 d .
H52 H 0.0033 -0.2112 0.2640 0.089 Uiso 1 1 d R
C53 C -0.0865(8) -0.23716(16) 0.3417(5) 0.099(2) Uani 1 1 d .
H53 H -0.0074 -0.2367 0.3992 0.119 Uiso 1 1 d R
C54 C -0.2042(10) -0.25289(16) 0.3367(6) 0.103(2) Uani 1 1 d .
H54 H -0.2123 -0.2617 0.3935 0.124 Uiso 1 1 d R
C55 C -0.3137(8) -0.25457(15) 0.2535(6) 0.097(2) Uani 1 1 d .
H55 H -0.3928 -0.2668 0.2509 0.116 Uiso 1 1 d R
C56 C -0.3066(6) -0.24019(13) 0.1740(4) 0.0779(16) Uani 1 1 d .
H56 H -0.3857 -0.2411 0.1166 0.094 Uiso 1 1 d R
C57 C -0.3444(5) -0.18641(11) 0.0203(3) 0.0544(12) Uani 1 1 d .
C58 C -0.4184(6) -0.18809(13) -0.0749(4) 0.0695(14) Uani 1 1 d .
H58 H -0.3842 -0.2004 -0.1153 0.083 Uiso 1 1 d R
C59 C -0.5448(7) -0.17289(16) -0.1105(5) 0.092(2) Uani 1 1 d .
H59 H -0.5927 -0.1733 -0.1779 0.110 Uiso 1 1 d R
C60 C -0.5964(7) -0.15665(15) -0.0529(6) 0.093(2) Uani 1 1 d .
H60 H -0.6861 -0.1472 -0.0785 0.111 Uiso 1 1 d R
C61 C -0.5228(7) -0.15473(13) 0.0407(5) 0.0836(18) Uani 1 1 d .
H61 H -0.5582 -0.1427 0.0811 0.100 Uiso 1 1 d R
C62 C -0.3980(6) -0.16957(12) 0.0794(4) 0.0679(14) Uani 1 1 d .
H62 H -0.3465 -0.1686 0.1462 0.082 Uiso 1 1 d R

loop_
_atom_site_aniso_label
_atom_site_aniso_U_11
_atom_site_aniso_U_22
_atom_site_aniso_U_33
_atom_site_aniso_U_23
_atom_site_aniso_U_13
_atom_site_aniso_U_12
Te1 0.04888(19) 0.04588(19) 0.03551(16) -0.00389(12) 0.00898(13) 0.00306(13)
Ru1 0.0388(2) 0.0543(2) 0.03694(19) 0.00112(16) 0.00967(15) 0.00391(16)
Ru2 0.0507(2) 0.0501(2) 0.03754(19) 0.00441(16) 0.01308(16) -0.00079(17)
Ru3 0.0393(2) 0.0486(2) 0.03995(19) -0.00125(16) 0.00780(15) 0.00456(16)
Ru4 0.0417(2) 0.0438(2) 0.03433(18) 0.00059(15) 0.00769(15) -0.00381(15)
Ru5 0.0492(2) 0.0401(2) 0.03798(19) -0.00401(15) 0.01161(16) -0.00203(16)
Cu1 0.0497(3) 0.0651(4) 0.0357(3) -0.0002(3) 0.0052(2) -0.0046(3)
Cl1 0.0642(8) 0.0718(9) 0.0431(6) 0.0052(6) -0.0033(5) -0.0151(7)
P1 0.0429(6) 0.0435(7) 0.0344(5) 0.0003(5) 0.0115(5) -0.0023(5)
P2 0.0543(8) 0.0545(8) 0.0603(8) 0.0020(6) 0.0175(6) -0.0115(6)
O1 0.102(3) 0.077(3) 0.084(3) -0.001(2) 0.015(2) 0.037(3)
O2 0.062(3) 0.119(4) 0.087(3) -0.021(3) 0.007(2) -0.034(2)
O3 0.063(3) 0.219(6) 0.076(3) 0.041(3) 0.036(2) 0.017(3)
O4 0.121(4) 0.101(4) 0.114(4) -0.003(3) 0.027(3) -0.059(3)
O5 0.132(4) 0.077(3) 0.055(2) 0.001(2) 0.047(2) -0.006(2)
O6 0.073(2) 0.072(3) 0.072(2) 0.030(2) 0.016(2) 0.021(2)
O7 0.054(2) 0.087(3) 0.062(2) -0.015(2) 0.0000(19) -0.007(2)
O8 0.094(3) 0.092(3) 0.118(4) -0.016(3) 0.038(3) 0.041(3)
O9 0.053(2) 0.090(3) 0.071(2) 0.016(2) 0.0227(19) 0.0012(19)
O10 0.113(3) 0.050(3) 0.094(3) 0.000(2) 0.037(3) -0.008(2)
O11 0.076(3) 0.117(3) 0.044(2) 0.005(2) 0.0227(18) -0.009(2)
O12 0.109(3) 0.098(3) 0.098(3) -0.024(2) 0.069(3) -0.007(3)
O13 0.089(3) 0.083(3) 0.080(3) -0.027(2) -0.005(2) -0.022(2)
O14 0.183(5) 0.056(3) 0.082(3) 0.013(2) 0.041(3) 0.030(3)
C1 0.056(3) 0.066(4) 0.051(3) -0.004(3) 0.009(2) 0.015(3)
C2 0.060(3) 0.069(4) 0.059(3) -0.001(3) 0.021(3) -0.001(3)
C3 0.059(4) 0.132(6) 0.050(3) 0.008(3) 0.018(3) -0.015(3)
C4 0.071(4) 0.080(4) 0.058(3) 0.002(3) 0.013(3) -0.010(3)
C5 0.067(3) 0.049(3) 0.052(3) 0.005(2) 0.025(3) -0.002(2)
C6 0.053(3) 0.053(3) 0.052(3) -0.002(2) 0.017(2) 0.000(2)
C7 0.049(3) 0.059(3) 0.040(2) 0.002(2) 0.014(2) 0.004(2)
C8 0.059(3) 0.063(4) 0.060(3) -0.005(3) 0.012(3) 0.005(3)
C9 0.051(3) 0.058(3) 0.046(3) 0.001(2) 0.010(2) 0.000(2)
C10 0.054(3) 0.053(3) 0.050(3) 0.002(2) 0.015(2) -0.009(2)
C11 0.051(3) 0.066(3) 0.043(3) 0.004(2) 0.009(2) -0.004(2)
C12 0.075(4) 0.058(3) 0.065(3) -0.012(3) 0.026(3) -0.003(3)
C13 0.060(3) 0.056(3) 0.064(3) -0.006(3) 0.016(3) -0.006(3)
C14 0.099(4) 0.056(4) 0.047(3) 0.002(3) 0.017(3) 0.009(3)
C15 0.043(2) 0.046(3) 0.032(2) 0.0022(18) 0.0099(18) -0.0047(19)
C16 0.055(3) 0.076(4) 0.045(3) -0.006(2) 0.015(2) 0.011(3)
C17 0.049(3) 0.080(4) 0.071(3) -0.014(3) 0.013(3) 0.008(3)
C18 0.046(3) 0.088(4) 0.066(3) 0.009(3) 0.000(3) 0.007(3)
C19 0.058(3) 0.119(5) 0.042(3) 0.008(3) 0.004(2) 0.006(3)
C20 0.052(3) 0.084(4) 0.041(2) -0.004(3) 0.014(2) 0.000(3)
C21 0.036(2) 0.053(3) 0.039(2) -0.004(2) 0.0085(18) -0.001(2)
C22 0.050(3) 0.065(3) 0.047(3) 0.003(2) 0.005(2) 0.008(2)
C23 0.060(3) 0.090(5) 0.046(3) -0.012(3) -0.008(2) 0.006(3)
C24 0.051(3) 0.092(5) 0.067(4) -0.034(3) 0.005(3) -0.006(3)
C25 0.068(4) 0.060(3) 0.090(4) -0.021(3) 0.030(3) -0.014(3)
C26 0.069(3) 0.052(3) 0.052(3) -0.006(2) 0.022(2) -0.006(3)
C27 0.042(2) 0.046(3) 0.040(2) 0.003(2) 0.0129(19) 0.002(2)
C28 0.063(3) 0.054(3) 0.058(3) -0.005(2) 0.028(3) -0.007(2)
C29 0.077(4) 0.072(4) 0.083(4) 0.000(3) 0.049(3) -0.010(3)
C30 0.074(4) 0.075(4) 0.061(3) -0.002(3) 0.038(3) 0.004(3)
C31 0.075(4) 0.065(4) 0.049(3) -0.008(2) 0.027(3) 0.009(3)
C32 0.059(3) 0.049(3) 0.052(3) -0.003(2) 0.017(2) -0.006(2)
C33 0.054(3) 0.045(3) 0.038(2) 0.0013(19) 0.017(2) -0.001(2)
C34 0.067(3) 0.056(3) 0.053(3) 0.005(2) 0.020(2) 0.002(3)
C35 0.107(5) 0.060(4) 0.051(3) 0.012(3) 0.023(3) 0.022(3)
C36 0.129(6) 0.049(3) 0.055(3) 0.000(3) 0.040(4) -0.012(4)
C37 0.090(4) 0.059(4) 0.057(3) -0.008(3) 0.033(3) -0.022(3)
C38 0.062(3) 0.051(3) 0.045(2) -0.004(2) 0.018(2) -0.012(2)
C39 0.056(3) 0.072(4) 0.066(3) 0.015(3) 0.009(3) -0.023(3)
C40 0.097(5) 0.094(5) 0.080(4) -0.014(4) 0.035(4) -0.049(4)
C41 0.153(8) 0.132(7) 0.077(5) -0.021(4) 0.041(5) -0.098(7)
C42 0.103(6) 0.180(10) 0.072(4) 0.029(5) 0.003(4) -0.092(7)
C43 0.073(5) 0.166(9) 0.164(9) 0.067(8) 0.019(5) -0.042(6)
C44 0.075(5) 0.115(6) 0.135(7) 0.039(5) 0.027(4) -0.022(4)
C45 0.047(3) 0.065(4) 0.075(3) 0.004(3) 0.020(3) 0.005(3)
C46 0.109(5) 0.079(4) 0.093(4) 0.015(4) 0.057(4) 0.017(4)
C47 0.126(7) 0.143(8) 0.099(5) 0.002(5) 0.067(5) 0.044(6)
C48 0.117(6) 0.115(7) 0.113(6) -0.031(5) 0.041(5) 0.035(5)
C49 0.130(7) 0.072(5) 0.134(7) -0.020(5) 0.052(6) 0.012(4)
C50 0.094(4) 0.059(4) 0.095(4) 0.003(3) 0.042(4) 0.010(3)
C51 0.064(3) 0.052(3) 0.064(3) 0.002(2) 0.021(3) -0.011(2)
C52 0.079(4) 0.075(4) 0.065(3) 0.010(3) 0.020(3) -0.011(3)
C53 0.121(6) 0.099(5) 0.071(4) 0.018(4) 0.024(4) 0.005(5)
C54 0.144(7) 0.080(5) 0.107(6) 0.024(4) 0.072(6) 0.005(5)
C55 0.101(5) 0.082(5) 0.125(6) 0.011(4) 0.060(5) -0.020(4)
C56 0.077(4) 0.078(4) 0.084(4) 0.007(3) 0.033(3) -0.021(3)
C57 0.057(3) 0.047(3) 0.059(3) 0.001(2) 0.019(2) -0.005(2)
C58 0.074(4) 0.067(4) 0.064(3) -0.003(3) 0.019(3) 0.002(3)
C59 0.088(5) 0.095(5) 0.076(4) 0.004(4) 0.005(4) 0.016(4)
C60 0.080(5) 0.084(5) 0.112(6) 0.013(4) 0.030(4) 0.021(4)
C61 0.092(5) 0.061(4) 0.108(5) 0.001(4) 0.048(4) 0.010(3)
C62 0.073(4) 0.068(4) 0.065(3) -0.007(3) 0.026(3) -0.010(3)

loop_
_atom_type_symbol
_atom_type_description
_atom_type_scat_dispersion_real
_atom_type_scat_dispersion_imag
_atom_type_scat_source
C C 0.0033 0.0016 'International Tables Vol C Tables 4.2.6.8 and 6.1.1.4'
H H 0.0000 0.0000 'International Tables Vol C Tables 4.2.6.8 and 6.1.1.4'
O O 0.0106 0.0060 'International Tables Vol C Tables 4.2.6.8 and 6.1.1.4'
Te Te -0.5308 1.6751 'International Tables Vol C Tables 4.2.6.8 and 6.1.1.4'
Ru Ru -1.2594 0.8363 'International Tables Vol C Tables 4.2.6.8 and 6.1.1.4'
Cu Cu 0.3201 1.2651 'International Tables Vol C Tables 4.2.6.8 and 6.1.1.4'
Cl Cl 0.1484 0.1585 'International Tables Vol C Tables 4.2.6.8 and 6.1.1.4'
P P 0.1023 0.0942 'International Tables Vol C Tables 4.2.6.8 and 6.1.1.4'

loop_
_geom_angle_atom_site_label_1
_geom_angle_atom_site_label_2
_geom_angle_atom_site_label_3
_geom_angle
Ru1 Te1 Ru4 69.065(12)
Ru1 Te1 Ru2 63.641(13)
Ru4 Te1 Ru2 98.393(13)
Ru1 Te1 Ru3 97.437(14)
Ru4 Te1 Ru3 62.977(12)
Ru2 Te1 Ru3 62.357(13)
C1 Ru1 C3 96.5(3)
C1 Ru1 C2 96.2(2)
C3 Ru1 C2 90.3(2)
C1 Ru1 Cu1 85.98(14)
C3 Ru1 Cu1 157.92(18)
C2 Ru1 Cu1 67.67(15)
C1 Ru1 Te1 89.92(15)
C3 Ru1 Te1 91.98(17)
C2 Ru1 Te1 173.24(16)
Cu1 Ru1 Te1 109.995(18)
C1 Ru1 Ru2 142.88(14)
C3 Ru1 Ru2 68.09(19)
C2 Ru1 Ru2 116.61(16)
Cu1 Ru1 Ru2 121.229(19)
Te1 Ru1 Ru2 58.620(12)
C1 Ru1 Ru5 142.36(15)
C3 Ru1 Ru5 121.0(2)
C2 Ru1 Ru5 87.12(16)
Cu1 Ru1 Ru5 60.615(16)
Te1 Ru1 Ru5 86.260(13)
Ru2 Ru1 Ru5 61.186(12)
C1 Ru1 Ru4 89.51(16)
C3 Ru1 Ru4 147.03(17)
C2 Ru1 Ru4 121.40(15)
Cu1 Ru1 Ru4 54.592(15)
Te1 Ru1 Ru4 55.521(11)
Ru2 Ru1 Ru4 87.786(14)
Ru5 Ru1 Ru4 57.917(12)
C5 Ru2 C4 91.0(2)
C5 Ru2 C6 91.3(2)
C4 Ru2 C6 103.4(2)
C5 Ru2 Te1 92.53(14)
C4 Ru2 Te1 156.72(18)
C6 Ru2 Te1 99.47(14)
C5 Ru2 Ru3 119.98(15)
C4 Ru2 Ru3 135.85(18)
C6 Ru2 Ru3 50.29(14)
Te1 Ru2 Ru3 59.590(12)
C5 Ru2 Ru1 117.59(15)
C4 Ru2 Ru1 100.50(17)
C6 Ru2 Ru1 141.87(14)
Te1 Ru2 Ru1 57.740(12)
Ru3 Ru2 Ru1 92.178(14)
C5 Ru2 Ru5 177.48(15)
C4 Ru2 Ru5 90.59(17)
C6 Ru2 Ru5 90.20(13)
Te1 Ru2 Ru5 85.226(13)
Ru3 Ru2 Ru5 59.742(12)
Ru1 Ru2 Ru5 60.184(12)
C8 Ru3 C7 92.5(2)
C8 Ru3 C6 87.5(2)
C7 Ru3 C6 93.86(18)
C8 Ru3 C9 89.1(2)
C7 Ru3 C9 88.16(18)
C6 Ru3 C9 176.05(18)
C8 Ru3 Te1 176.66(16)
C7 Ru3 Te1 90.47(14)
C6 Ru3 Te1 93.89(13)
C9 Ru3 Te1 89.48(13)
C8 Ru3 Ru2 121.60(17)
C7 Ru3 Ru2 117.51(13)
C6 Ru3 Ru2 45.06(13)
C9 Ru3 Ru2 136.39(13)
Te1 Ru3 Ru2 58.053(12)
C8 Ru3 Ru4 119.78(16)
C7 Ru3 Ru4 115.57(14)
C6 Ru3 Ru4 136.88(13)
C9 Ru3 Ru4 44.24(13)
Te1 Ru3 Ru4 57.367(11)
Ru2 Ru3 Ru4 92.162(14)
C8 Ru3 Ru5 91.51(16)
C7 Ru3 Ru5 175.55(14)
C6 Ru3 Ru5 88.28(13)
C9 Ru3 Ru5 89.94(12)
Te1 Ru3 Ru5 85.489(13)
Ru2 Ru3 Ru5 61.684(12)
Ru4 Ru3 Ru5 60.547(12)
C11 Ru4 C10 91.0(2)
C11 Ru4 C9 91.8(2)
C10 Ru4 C9 99.6(2)
C11 Ru4 Cu1 62.41(15)
C10 Ru4 Cu1 108.80(15)
C9 Ru4 Cu1 141.13(14)
C11 Ru4 Te1 171.33(15)
C10 Ru4 Te1 87.52(14)
C9 Ru4 Te1 96.90(13)
Cu1 Ru4 Te1 110.056(18)
C11 Ru4 Ru3 127.11(15)
C10 Ru4 Ru3 127.18(14)
C9 Ru4 Ru3 51.57(14)
Cu1 Ru4 Ru3 120.456(19)
Te1 Ru4 Ru3 59.656(11)
C11 Ru4 Ru5 92.89(15)
C10 Ru4 Ru5 165.05(14)
C9 Ru4 Ru5 94.73(14)
Cu1 Ru4 Ru5 60.855(17)
Te1 Ru4 Ru5 86.461(13)
Ru3 Ru4 Ru5 60.082(12)
C11 Ru4 Ru1 117.17(15)
C10 Ru4 Ru1 107.19(14)
C9 Ru4 Ru1 139.41(14)
Cu1 Ru4 Ru1 54.760(15)
Te1 Ru4 Ru1 55.414(11)
Ru3 Ru4 Ru1 87.845(13)
Ru5 Ru4 Ru1 58.340(12)
C14 Ru5 C12 93.1(2)
C14 Ru5 C13 92.9(2)
C12 Ru5 C13 92.6(2)
C14 Ru5 Cu1 157.38(18)
C12 Ru5 Cu1 91.64(17)
C13 Ru5 Cu1 64.74(16)
C14 Ru5 Ru3 88.38(17)
C12 Ru5 Ru3 82.95(16)
C13 Ru5 Ru3 175.47(16)
Cu1 Ru5 Ru3 114.163(18)
C14 Ru5 Ru4 147.37(18)
C12 Ru5 Ru4 79.12(16)
C13 Ru5 Ru4 118.83(16)
Cu1 Ru5 Ru4 55.216(15)
Ru3 Ru5 Ru4 59.371(12)
C14 Ru5 Ru1 126.51(17)
C12 Ru5 Ru1 139.78(16)
C13 Ru5 Ru1 92.17(16)
Cu1 Ru5 Ru1 55.194(15)
Ru3 Ru5 Ru1 90.522(14)
Ru4 Ru5 Ru1 63.743(13)
C14 Ru5 Ru2 75.96(15)
C12 Ru5 Ru2 139.80(17)
C13 Ru5 Ru2 125.95(16)
Cu1 Ru5 Ru2 113.336(18)
Ru3 Ru5 Ru2 58.575(12)
Ru4 Ru5 Ru2 89.651(14)
Ru1 Ru5 Ru2 58.630(12)
Cl1 Cu1 C11 101.87(12)
Cl1 Cu1 Ru4 139.84(4)
C11 Cu1 Ru4 43.50(11)
Cl1 Cu1 Ru1 136.48(5)
C11 Cu1 Ru1 114.15(11)
Ru4 Cu1 Ru1 70.649(17)
Cl1 Cu1 Ru5 146.43(5)
C11 Cu1 Ru5 84.35(12)
Ru4 Cu1 Ru5 63.929(16)
Ru1 Cu1 Ru5 64.191(16)
C33 P1 C15 111.2(2)
C33 P1 C27 107.5(2)
C15 P1 C27 108.77(18)
C33 P1 C21 110.4(2)
C15 P1 C21 106.9(2)
C27 P1 C21 112.1(2)
C45 P2 C51 111.1(3)
C45 P2 C39 109.6(3)
C51 P2 C39 108.2(2)
C45 P2 C57 109.5(2)
C51 P2 C57 107.2(2)
C39 P2 C57 111.1(3)
O1 C1 Ru1 178.4(5)
O2 C2 Ru1 172.1(5)
O3 C3 Ru1 167.8(6)
O4 C4 Ru2 176.6(6)
O5 C5 Ru2 178.6(5)
O6 C6 Ru2 141.8(4)
O6 C6 Ru3 133.5(4)
Ru2 C6 Ru3 84.65(19)
O7 C7 Ru3 179.3(5)
O8 C8 Ru3 177.2(5)
O9 C9 Ru4 143.8(4)
O9 C9 Ru3 132.0(4)
Ru4 C9 Ru3 84.19(19)
O10 C10 Ru4 179.2(5)
O11 C11 Ru4 170.9(4)
O11 C11 Cu1 115.0(4)
Ru4 C11 Cu1 74.08(16)
O12 C12 Ru5 175.4(5)
O13 C13 Ru5 170.5(5)
O14 C14 Ru5 173.3(5)
C20 C15 C16 119.4(4)
C20 C15 P1 120.8(3)
C16 C15 P1 119.8(3)
C17 C16 C15 120.3(4)
C17 C16 H16 120.2
C15 C16 H16 119.5
C18 C17 C16 120.0(5)
C18 C17 H17 120.3
C16 C17 H17 119.6
C17 C18 C19 120.3(5)
C17 C18 H18 119.3
C19 C18 H18 120.4
C18 C19 C20 120.2(5)
C18 C19 H19 119.7
C20 C19 H19 120.1
C19 C20 C15 119.7(5)
C19 C20 H20 120.9
C15 C20 H20 119.4
C22 C21 C26 119.5(4)
C22 C21 P1 121.4(4)
C26 C21 P1 119.2(3)
C21 C22 C23 119.9(5)
C21 C22 H22 119.6
C23 C22 H22 120.5
C24 C23 C22 120.6(5)
C24 C23 H23 120.3
C22 C23 H23 119.1
C23 C24 C25 119.9(5)
C23 C24 H24 119.4
C25 C24 H24 120.6
C26 C25 C24 120.5(5)
C26 C25 H25 120.5
C24 C25 H25 119.0
C25 C26 C21 119.7(5)
C25 C26 H26 120.9
C21 C26 H26 119.4
C32 C27 C28 119.5(4)
C32 C27 P1 119.3(3)
C28 C27 P1 120.9(3)
C29 C28 C27 119.5(5)
C29 C28 H28 122.4
C27 C28 H28 118.1
C30 C29 C28 120.4(5)
C30 C29 H29 118.5
C28 C29 H29 121.1
C31 C30 C29 121.0(5)
C31 C30 H30 117.6
C29 C30 H30 121.4
C30 C31 C32 119.6(5)
C30 C31 H31 120.1
C32 C31 H31 120.3
C27 C32 C31 120.1(4)
C27 C32 H32 119.6
C31 C32 H32 120.3
C38 C33 C34 119.3(4)
C38 C33 P1 121.6(4)
C34 C33 P1 119.0(4)
C35 C34 C33 119.8(5)
C35 C34 H34 120.9
C33 C34 H34 119.3
C34 C35 C36 119.9(5)
C34 C35 H35 121.5
C36 C35 H35 118.6
C37 C36 C35 120.9(5)
C37 C36 H36 119.0
C35 C36 H36 120.1
C36 C37 C38 119.8(5)
C36 C37 H37 120.3
C38 C37 H37 119.9
C37 C38 C33 120.2(5)
C37 C38 H38 120.1
C33 C38 H38 119.7
C40 C39 C44 120.0(6)
C40 C39 P2 122.0(5)
C44 C39 P2 117.6(5)
C39 C40 C41 120.7(8)
C39 C40 H40 118.5
C41 C40 H40 120.8
C42 C41 C40 119.1(9)
C42 C41 H41 119.8
C40 C41 H41 121.0
C43 C42 C41 121.4(8)
C43 C42 H42 116.3
C41 C42 H42 122.2
C42 C43 C44 120.4(9)
C42 C43 H43 116.3
C44 C43 H43 123.3
C43 C44 C39 118.2(8)
C43 C44 H44 123.5
C39 C44 H44 118.2
C50 C45 C46 119.5(6)
C50 C45 P2 121.4(4)
C46 C45 P2 119.0(5)
C47 C46 C45 119.0(7)
C47 C46 H46 121.8
C45 C46 H46 119.2
C46 C47 C48 121.1(7)
C46 C47 H47 120.6
C48 C47 H47 118.3
C49 C48 C47 119.3(7)
C49 C48 H48 120.3
C47 C48 H48 120.4
C50 C49 C48 120.5(7)
C50 C49 H49 123.0
C48 C49 H49 116.4
C49 C50 C45 120.6(6)
C49 C50 H50 120.8
C45 C50 H50 118.6
C52 C51 C56 119.6(5)
C52 C51 P2 121.4(4)
C56 C51 P2 118.9(4)
C51 C52 C53 119.8(6)
C51 C52 H52 119.3
C53 C52 H52 120.9
C54 C53 C52 119.7(7)
C54 C53 H53 121.2
C52 C53 H53 119.1
C53 C54 C55 120.8(6)
C53 C54 H54 119.3
C55 C54 H54 119.7
C56 C55 C54 120.0(6)
C56 C55 H55 120.9
C54 C55 H55 119.1
C55 C56 C51 120.1(6)
C55 C56 H56 118.9
C51 C56 H56 121.0
C58 C57 C62 119.2(5)
C58 C57 P2 121.7(4)
C62 C57 P2 119.1(4)
C57 C58 C59 119.2(6)
C57 C58 H58 119.5
C59 C58 H58 121.2
C60 C59 C58 121.3(6)
C60 C59 H59 120.4
C58 C59 H59 118.2
C61 C60 C59 119.5(6)
C61 C60 H60 120.7
C59 C60 H60 119.8
C60 C61 C62 121.4(6)
C60 C61 H61 119.4
C62 C61 H61 119.3
C61 C62 C57 119.4(5)
C61 C62 H62 121.5
C57 C62 H62 119.1

loop_
_geom_bond_atom_site_label_1
_geom_bond_atom_site_label_2
_geom_bond_distance
Te1 Ru1 2.6764(4)
Te1 Ru4 2.6799(4)
Te1 Ru2 2.7021(5)
Te1 Ru3 2.7463(4)
Ru1 C1 1.887(6)
Ru1 C3 1.896(5)
Ru1 C2 1.901(6)
Ru1 Cu1 2.6284(6)
Ru1 Ru2 2.8360(5)
Ru1 Ru5 2.8818(5)
Ru1 Ru4 3.0364(5)
Ru2 C5 1.873(5)
Ru2 C4 1.878(6)
Ru2 C6 2.005(5)
Ru2 Ru3 2.8209(5)
Ru2 Ru5 2.9102(5)
Ru3 C8 1.864(5)
Ru3 C7 1.893(5)
Ru3 C6 2.180(5)
Ru3 C9 2.232(5)
Ru3 Ru4 2.8348(5)
Ru3 Ru5 2.8554(5)
Ru4 C11 1.878(5)
Ru4 C10 1.880(5)
Ru4 C9 1.988(5)
Ru4 Cu1 2.6229(6)
Ru4 Ru5 2.8686(5)
Ru5 C14 1.875(6)
Ru5 C12 1.887(6)
Ru5 C13 1.894(6)
Ru5 Cu1 2.7893(7)
Cu1 Cl1 2.1888(13)
Cu1 C11 2.417(5)
P1 C33 1.788(4)
P1 C15 1.793(4)
P1 C27 1.798(4)
P1 C21 1.799(4)
P2 C45 1.788(6)
P2 C51 1.790(5)
P2 C39 1.795(5)
P2 C57 1.803(5)
O1 C1 1.134(6)
O2 C2 1.146(6)
O3 C3 1.145(6)
O4 C4 1.131(7)
O5 C5 1.139(5)
O6 C6 1.165(5)
O7 C7 1.133(5)
O8 C8 1.148(6)
O9 C9 1.163(5)
O10 C10 1.140(6)
O11 C11 1.152(5)
O12 C12 1.151(6)
O13 C13 1.158(6)
O14 C14 1.150(6)
C15 C20 1.383(6)
C15 C16 1.385(6)
C16 C17 1.373(7)
C16 H16 0.9610
C17 C18 1.366(7)
C17 H17 0.9609
C18 C19 1.373(8)
C18 H18 0.9583
C19 C20 1.379(7)
C19 H19 0.9591
C20 H20 0.9610
C21 C22 1.378(6)
C21 C26 1.391(6)
C22 C23 1.395(7)
C22 H22 0.9588
C23 C24 1.357(8)
C23 H23 0.9598
C24 C25 1.381(8)
C24 H24 0.9630
C25 C26 1.383(7)
C25 H25 0.9585
C26 H26 0.9601
C27 C32 1.382(6)
C27 C28 1.392(6)
C28 C29 1.376(6)
C28 H28 0.9589
C29 C30 1.365(7)
C29 H29 0.9597
C30 C31 1.362(7)
C30 H30 0.9600
C31 C32 1.385(6)
C31 H31 0.9612
C32 H32 0.9583
C33 C38 1.387(6)
C33 C34 1.401(6)
C34 C35 1.373(7)
C34 H34 0.9600
C35 C36 1.378(8)
C35 H35 0.9599
C36 C37 1.372(8)
C36 H36 0.9587
C37 C38 1.377(7)
C37 H37 0.9606
C38 H38 0.9591
C39 C40 1.352(8)
C39 C44 1.397(9)
C40 C41 1.387(9)
C40 H40 0.9602
C41 C42 1.356(13)
C41 H41 0.9587
C42 C43 1.348(13)
C42 H42 0.9581
C43 C44 1.394(10)
C43 H43 0.9594
C44 H44 0.9600
C45 C50 1.380(8)
C45 C46 1.397(7)
C46 C47 1.367(9)
C46 H46 0.9570
C47 C48 1.380(11)
C47 H47 0.9604
C48 C49 1.374(10)
C48 H48 0.9572
C49 C50 1.356(9)
C49 H49 0.9626
C50 H50 0.9597
C51 C52 1.375(7)
C51 C56 1.383(7)
C52 C53 1.385(8)
C52 H52 0.9598
C53 C54 1.365(10)
C53 H53 0.9604
C54 C55 1.365(10)
C54 H54 0.9606
C55 C56 1.368(8)
C55 H55 0.9590
C56 H56 0.9601
C57 C58 1.369(7)
C57 C62 1.397(7)
C58 C59 1.390(8)
C58 H58 0.9597
C59 C60 1.353(9)
C59 H59 0.9599
C60 C61 1.348(9)
C60 H60 0.9584
C61 C62 1.374(8)
C61 H61 0.9592
C62 H62 0.9595
